data_7112102
loop_
_publ_author_name
'Yan Li'
'Kartik Chandra Mondal'
'Peter Stollberg'
'Hongping Zhu'
'Herbert W. Roesky'
'Regine Herbst-Irmer'
'Dietmar Stalke'
'Heike Fliegl'

_publ_section_title
;
 Unusual formation of a N-heterocyclic germylene via homolytic cleavage of
 a C-C bond
;
_journal_name_full Chem.Commun.
_journal_page_first 3356
_journal_paper_doi 10.1039/c4cc00251b
_journal_volume 50
_journal_year 2014
_chemical_formula_moiety '2(C36 H44 Cl2 Ge2 N4), 3(C7 H8)'
_chemical_formula_sum 'C93 H112 Cl4 Ge4 N8'
_chemical_formula_weight 1774.06
_chemical_name_systematic
;
 ?
;
_space_group_crystal_system triclinic
_space_group_IT_number 2
_space_group_name_Hall '-P 1'
_space_group_name_H-M_alt 'P -1'
_symmetry_space_group_name_Hall '-P 1'
_symmetry_space_group_name_H-M 'P -1'
_atom_sites_solution_hydrogens mixed
_audit_creation_method SHELXL-2013
_cell_angle_alpha 98.61(2)
_cell_angle_beta 102.61(2)
_cell_angle_gamma 113.07(3)
_cell_formula_units_Z 1
_cell_length_a 12.692(2)
_cell_length_b 12.839(2)
_cell_length_c 15.409(3)
_cell_measurement_reflns_used 9752
_cell_measurement_temperature 100(2)
_cell_measurement_theta_max 20.726
_cell_measurement_theta_min 2.246
_cell_volume 2175.6(9)
_computing_cell_refinement 'SAINT V7.68A'
_computing_data_collection 'APEX2 v2012.2'
_computing_data_reduction 'SAINT V7.68A'
_computing_molecular_graphics 'XP Version 5.1'
_computing_publication_material 'XSHELL in SHELXTL-97'
_computing_structure_refinement 'SHELXL-2012 (Sheldrick, 2012)'
_computing_structure_solution 'SHELXS-2012 (Sheldrick, 2012)'
_diffrn_ambient_temperature 100(2)
_diffrn_measured_fraction_theta_full 1.000
_diffrn_measured_fraction_theta_max 0.995
_diffrn_measurement_device_type 'Bruker Smart APEX II Quazar'
_diffrn_measurement_method 'omega scans'
_diffrn_radiation_type AgK\a
_diffrn_radiation_wavelength 0.56086
_diffrn_reflns_av_R_equivalents 0.0476
_diffrn_reflns_av_unetI/netI 0.0299
_diffrn_reflns_Laue_measured_fraction_full 1.000
_diffrn_reflns_Laue_measured_fraction_max 0.995
_diffrn_reflns_limit_h_max 16
_diffrn_reflns_limit_h_min -16
_diffrn_reflns_limit_k_max 16
_diffrn_reflns_limit_k_min -15
_diffrn_reflns_limit_l_max 19
_diffrn_reflns_limit_l_min -19
_diffrn_reflns_number 64131
_diffrn_reflns_point_group_measured_fraction_full 1.000
_diffrn_reflns_point_group_measured_fraction_max 0.995
_diffrn_reflns_theta_full 19.665
_diffrn_reflns_theta_max 20.835
_diffrn_reflns_theta_min 1.445
_diffrn_source 'INCOATEC Ag Microsource'
_exptl_absorpt_coefficient_mu 0.814
_exptl_absorpt_correction_T_max 0.8618
_exptl_absorpt_correction_T_min 0.7689
_exptl_absorpt_correction_type multi-scan
_exptl_absorpt_process_details SADABS-2012/1
_exptl_crystal_colour yellow
_exptl_crystal_density_diffrn 1.354
_exptl_crystal_description block
_exptl_crystal_F_000 922
_exptl_crystal_size_max 0.2
_exptl_crystal_size_mid 0.2
_exptl_crystal_size_min 0.2
_refine_diff_density_max 0.552
_refine_diff_density_min -0.382
_refine_diff_density_rms 0.058
_refine_ls_extinction_method none
_refine_ls_goodness_of_fit_ref 1.051
_refine_ls_hydrogen_treatment mixed
_refine_ls_matrix_type full
_refine_ls_number_parameters 539
_refine_ls_number_reflns 9244
_refine_ls_number_restraints 227
_refine_ls_restrained_S_all 1.051
_refine_ls_R_factor_all 0.0323
_refine_ls_R_factor_gt 0.0258
_refine_ls_shift/su_max 0.001
_refine_ls_shift/su_mean 0.000
_refine_ls_structure_factor_coef Fsqd
_refine_ls_weighting_details 'w=1/[\s^2^(Fo^2^)+(0.0237P)^2^+1.3017P] where P=(Fo^2^+2Fc^2^)/3'
_refine_ls_weighting_scheme calc
_refine_ls_wR_factor_gt 0.0608
_refine_ls_wR_factor_ref 0.0639
_reflns_Friedel_coverage 0.000
_reflns_number_gt 8098
_reflns_number_total 9244
_reflns_threshold_expression 'I > 2\s(I)'
_cod_data_source_file c4cc00251b2.cif
_cod_data_source_block p-1_a
_cod_original_cell_volume 2175.6(8)
_cod_database_code 7112102
_shelx_space_group_comment
;
The symmetry employed for this shelxl refinement is uniquely defined
by the following loop, which should always be used as a source of
symmetry information in preference to the above space-group names.
They are only intended as comments.
;
_shelxl_version_number 2013-4

loop_
_space_group_symop_operation_xyz
'x, y, z'
'-x, -y, -z'

loop_
_atom_site_label
_atom_site_type_symbol
_atom_site_fract_x
_atom_site_fract_y
_atom_site_fract_z
_atom_site_U_iso_or_equiv
_atom_site_adp_type
_atom_site_occupancy
_atom_site_site_symmetry_order
_atom_site_calc_flag
_atom_site_refinement_flags_posn
_atom_site_refinement_flags_adp
_atom_site_refinement_flags_occupancy
_atom_site_disorder_assembly
_atom_site_disorder_group
Ge1 Ge 0.13918(2) 0.57600(2) 0.42417(2) 0.01486(5) Uani 1 1 d . . . . .
C1 C 0.12996(15) 0.35381(15) 0.46969(12) 0.0184(4) Uani 1 1 d . . . . .
H1 H 0.0981 0.3737 0.5165 0.022 Uiso 1 1 calc R U . . .
N1 N 0.16016(12) 0.42546(12) 0.41469(9) 0.0136(3) Uani 1 1 d . . . . .
Cl1 Cl -0.07047(4) 0.46540(4) 0.35608(3) 0.02215(10) Uani 1 1 d . . . . .
Ge2 Ge 0.25102(2) 0.27418(2) 0.06553(2) 0.01528(5) Uani 1 1 d . . . . .
N2 N 0.19410(12) 0.57478(11) 0.31903(9) 0.0125(3) Uani 1 1 d . . . . .
C2 C 0.14437(16) 0.25237(16) 0.45949(12) 0.0214(4) Uani 1 1 d . . . . .
H2 H 0.1247 0.2031 0.4995 0.026 Uiso 1 1 calc R U . . .
Cl2 Cl 0.23187(4) 0.12042(4) 0.13956(3) 0.02293(10) Uani 1 1 d . . . . .
C5 C 0.20608(13) 0.40071(14) 0.34770(11) 0.0122(3) Uani 1 1 d . . . . .
C4 C 0.21895(14) 0.29747(14) 0.33268(11) 0.0153(3) Uani 1 1 d . . . . .
H4 H 0.2484 0.2778 0.2841 0.018 Uiso 1 1 calc R U . . .
N4 N 0.30350(11) 0.40718(11) 0.16407(9) 0.0123(3) Uani 1 1 d . . . . .
C3 C 0.18849(15) 0.22379(15) 0.38916(12) 0.0199(4) Uani 1 1 d . . . . .
H3 H 0.1977 0.1534 0.3799 0.024 Uiso 1 1 calc R U . . .
N3 N 0.08798(12) 0.25673(12) 0.07694(9) 0.0135(3) Uani 1 1 d . . . . .
C6 C 0.24370(14) 0.49299(14) 0.29554(11) 0.0112(3) Uani 1 1 d D . . . .
H6 H 0.3301(14) 0.5299(15) 0.3163(12) 0.013 Uiso 1 1 d D U . . .
C16 C 0.44641(15) 0.74982(15) 0.42577(11) 0.0168(3) Uani 1 1 d . . . . .
H16 H 0.4003 0.6698 0.4329 0.020 Uiso 1 1 calc R U . . .
C7 C 0.24420(14) 0.68942(14) 0.30285(11) 0.0132(3) Uani 1 1 d . . . . .
C17 C 0.55728(16) 0.75271(17) 0.40081(13) 0.0260(4) Uani 1 1 d . . . . .
H17A H 0.6041 0.7309 0.4479 0.039 Uiso 1 1 calc R U . . .
H17B H 0.6069 0.8320 0.3977 0.039 Uiso 1 1 calc R U . . .
H17C H 0.5321 0.6971 0.3408 0.039 Uiso 1 1 calc R U . . .
C9 C 0.40864(16) 0.88036(15) 0.33014(12) 0.0203(4) Uani 1 1 d . . . . .
H9 H 0.4911 0.9337 0.3577 0.024 Uiso 1 1 calc R U . . .
C18 C 0.48344(18) 0.83896(16) 0.51792(12) 0.0251(4) Uani 1 1 d . . . . .
H18A H 0.5320 0.8205 0.5664 0.038 Uiso 1 1 calc R U . . .
H18B H 0.4113 0.8354 0.5333 0.038 Uiso 1 1 calc R U . . .
H18C H 0.5306 0.9180 0.5131 0.038 Uiso 1 1 calc R U . . .
C8 C 0.36472(15) 0.77156(14) 0.34981(11) 0.0153(3) Uani 1 1 d . . . . .
C15 C -0.04620(19) 0.7003(2) 0.21754(17) 0.0392(5) Uani 1 1 d . . . . .
H15A H -0.1306 0.6425 0.1912 0.059 Uiso 1 1 calc R U . . .
H15B H -0.0317 0.7656 0.1887 0.059 Uiso 1 1 calc R U . . .
H15C H -0.0281 0.7298 0.2841 0.059 Uiso 1 1 calc R U . . .
C12 C 0.16730(15) 0.72394(15) 0.24589(11) 0.0160(3) Uani 1 1 d . . . . .
C11 C 0.21470(16) 0.83564(15) 0.23136(12) 0.0202(4) Uani 1 1 d . . . . .
H11 H 0.1633 0.8592 0.1933 0.024 Uiso 1 1 calc R U . . .
C10 C 0.33445(17) 0.91239(15) 0.27116(12) 0.0225(4) Uani 1 1 d . . . . .
H10 H 0.3660 0.9867 0.2583 0.027 Uiso 1 1 calc R U . . .
C14 C 0.00833(17) 0.59603(18) 0.09617(13) 0.0270(4) Uani 1 1 d . . . . .
H14A H -0.0770 0.5412 0.0686 0.040 Uiso 1 1 calc R U . . .
H14B H 0.0575 0.5554 0.0859 0.040 Uiso 1 1 calc R U . . .
H14C H 0.0275 0.6617 0.0676 0.040 Uiso 1 1 calc R U . . .
C13 C 0.03470(15) 0.64247(15) 0.19972(12) 0.0193(4) Uani 1 1 d . . . . .
H13 H 0.0144 0.5736 0.2267 0.023 Uiso 1 1 calc R U . . .
C20 C -0.12447(15) 0.15599(15) 0.03820(12) 0.0194(4) Uani 1 1 d . . . . .
H20 H -0.1985 0.0924 0.0009 0.023 Uiso 1 1 calc R U . . .
C19 C -0.01711(15) 0.16521(15) 0.02606(12) 0.0175(3) Uani 1 1 d . . . . .
H19 H -0.0172 0.1059 -0.0190 0.021 Uiso 1 1 calc R U . . .
C21 C -0.12199(15) 0.24191(15) 0.10625(12) 0.0183(4) Uani 1 1 d . . . . .
H21 H -0.1946 0.2364 0.1171 0.022 Uiso 1 1 calc R U . . .
C22 C -0.01343(14) 0.33556(14) 0.15832(11) 0.0150(3) Uani 1 1 d . . . . .
H22 H -0.0110 0.3944 0.2052 0.018 Uiso 1 1 calc R U . . .
C23 C 0.09192(14) 0.34266(14) 0.14135(11) 0.0125(3) Uani 1 1 d . . . . .
C24 C 0.21514(14) 0.44305(14) 0.18867(11) 0.0110(3) Uani 1 1 d D . . . .
H24 H 0.2158(16) 0.5089(14) 0.1663(12) 0.013 Uiso 1 1 d D U . . .
C25 C 0.42287(14) 0.49781(14) 0.17962(11) 0.0128(3) Uani 1 1 d . . . . .
C33 C 0.58400(18) 0.33584(18) 0.27206(15) 0.0292(4) Uani 1 1 d . . . . .
H33A H 0.5674 0.2709 0.3014 0.044 Uiso 1 1 calc R U . . .
H33B H 0.6694 0.3911 0.2973 0.044 Uiso 1 1 calc R U . . .
H33C H 0.5639 0.3051 0.2054 0.044 Uiso 1 1 calc R U . . .
C26 C 0.44254(14) 0.58537(14) 0.13089(11) 0.0145(3) Uani 1 1 d . . . . .
C32 C 0.53726(17) 0.44864(17) 0.39500(12) 0.0260(4) Uani 1 1 d . . . . .
H32A H 0.5233 0.3847 0.4254 0.039 Uiso 1 1 calc R U . . .
H32B H 0.4855 0.4861 0.4056 0.039 Uiso 1 1 calc R U . . .
H32C H 0.6217 0.5067 0.4204 0.039 Uiso 1 1 calc R U . . .
C27 C 0.55875(15) 0.67358(15) 0.15099(12) 0.0193(4) Uani 1 1 d . . . . .
H27 H 0.5720 0.7352 0.1213 0.023 Uiso 1 1 calc R U . . .
C34 C 0.34380(15) 0.58377(15) 0.05350(11) 0.0161(3) Uani 1 1 d . . . . .
H34 H 0.2678 0.5132 0.0459 0.019 Uiso 1 1 calc R U . . .
C28 C 0.65557(15) 0.67338(15) 0.21341(12) 0.0202(4) Uani 1 1 d . . . . .
H28 H 0.7340 0.7349 0.2270 0.024 Uiso 1 1 calc R U . . .
C36 C 0.37354(17) 0.57328(18) -0.03796(12) 0.0262(4) Uani 1 1 d . . . . .
H36A H 0.3060 0.5661 -0.0877 0.039 Uiso 1 1 calc R U . . .
H36B H 0.3877 0.5037 -0.0514 0.039 Uiso 1 1 calc R U . . .
H36C H 0.4459 0.6434 -0.0331 0.039 Uiso 1 1 calc R U . . .
C29 C 0.63700(15) 0.58303(15) 0.25558(12) 0.0187(4) Uani 1 1 d . . . . .
H29 H 0.7041 0.5810 0.2958 0.022 Uiso 1 1 calc R U . . .
C35 C 0.32191(16) 0.69257(16) 0.07548(13) 0.0218(4) Uani 1 1 d . . . . .
H35A H 0.2497 0.6825 0.0292 0.033 Uiso 1 1 calc R U . . .
H35B H 0.3913 0.7619 0.0747 0.033 Uiso 1 1 calc R U . . .
H35C H 0.3108 0.7030 0.1366 0.033 Uiso 1 1 calc R U . . .
C30 C 0.52189(14) 0.49438(15) 0.24070(11) 0.0151(3) Uani 1 1 d . . . . .
C31 C 0.50782(15) 0.39908(15) 0.29098(12) 0.0177(3) Uani 1 1 d . . . . .
H31 H 0.4216 0.3398 0.2673 0.021 Uiso 1 1 calc R U . . .
C37T C 0.88332(18) 0.03396(17) 0.31078(14) 0.0294(4) Uani 1 1 d D . . . .
C38T C 0.8531(2) 0.12741(18) 0.31892(14) 0.0339(5) Uani 1 1 d D . . . .
H38T H 0.8537 0.1670 0.2715 0.041 Uiso 1 1 calc R U . . .
C39T C 0.8221(2) 0.16380(18) 0.39446(15) 0.0337(5) Uani 1 1 d D . . . .
H39T H 0.8012 0.2274 0.3983 0.040 Uiso 1 1 calc R U . . .
C40T C 0.82147(18) 0.10772(17) 0.46485(14) 0.0309(4) Uani 1 1 d D . . . .
H40T H 0.8000 0.1323 0.5169 0.037 Uiso 1 1 calc R U . . .
C41T C 0.85252(18) 0.01560(17) 0.45807(14) 0.0310(5) Uani 1 1 d D . . . .
H41T H 0.8533 -0.0229 0.5061 0.037 Uiso 1 1 calc R U . . .
C42T C 0.88245(17) -0.02085(16) 0.38203(14) 0.0282(4) Uani 1 1 d D . . . .
H42T H 0.9029 -0.0847 0.3783 0.034 Uiso 1 1 calc R U . . .
C43T C 0.9173(2) -0.0045(2) 0.22815(15) 0.0400(5) Uani 1 1 d D . . . .
H43A H 0.9701 -0.0418 0.2452 0.060 Uiso 1 1 calc R U . . .
H43B H 0.9593 0.0639 0.2068 0.060 Uiso 1 1 calc R U . . .
H43C H 0.8445 -0.0607 0.1787 0.060 Uiso 1 1 calc R U . . .
C1T C 0.5846(6) 0.0057(7) 0.1608(4) 0.0632(19) Uani 0.5 1 d D U P A -1
H1TA H 0.6553 -0.0096 0.1658 0.095 Uiso 0.5 1 calc R U P A -1
H1TB H 0.5246 -0.0548 0.1792 0.095 Uiso 0.5 1 calc R U P A -1
H1TC H 0.6085 0.0829 0.2013 0.095 Uiso 0.5 1 calc R U P A -1
C2T C 0.4256(7) -0.0007(6) -0.1148(5) 0.0664(19) Uani 0.5 1 d D U P A -1
H2T H 0.3883 -0.0029 -0.1761 0.080 Uiso 0.5 1 calc R U P A -1
C3T C 0.4025(5) 0.0515(6) -0.0429(5) 0.0570(16) Uani 0.5 1 d D U P A -1
H3T H 0.3496 0.0871 -0.0541 0.068 Uiso 0.5 1 calc R U P A -1
C4T C 0.4547(7) 0.0537(7) 0.0466(6) 0.0367(18) Uani 0.5 1 d D U P A -1
H4T H 0.4370 0.0900 0.0962 0.044 Uiso 0.5 1 calc R U P A -1
C5T C 0.5322(4) 0.0034(4) 0.0636(4) 0.0351(10) Uani 0.5 1 d D U P A -1
C6T C 0.5578(8) -0.0493(8) -0.0079(5) 0.0358(17) Uani 0.5 1 d D U P A -1
H6T H 0.6113 -0.0840 0.0039 0.043 Uiso 0.5 1 calc R U P A -1
C7T C 0.5052(7) -0.0515(5) -0.0978(5) 0.0599(17) Uani 0.5 1 d D U P A -1
H7T H 0.5232 -0.0874 -0.1474 0.072 Uiso 0.5 1 calc R U P A -1

loop_
_atom_site_aniso_label
_atom_site_aniso_U_11
_atom_site_aniso_U_22
_atom_site_aniso_U_33
_atom_site_aniso_U_23
_atom_site_aniso_U_13
_atom_site_aniso_U_12
Ge1 0.01716(9) 0.01620(9) 0.01453(9) 0.00359(7) 0.00752(7) 0.00938(7)
C1 0.0162(8) 0.0239(9) 0.0169(8) 0.0084(7) 0.0064(7) 0.0090(7)
N1 0.0109(7) 0.0159(7) 0.0134(7) 0.0038(6) 0.0028(5) 0.0059(6)
Cl1 0.0163(2) 0.0310(2) 0.0249(2) 0.01011(19) 0.01091(17) 0.01279(18)
Ge2 0.01371(9) 0.01589(9) 0.01491(9) -0.00101(7) 0.00379(7) 0.00727(7)
N2 0.0137(7) 0.0129(7) 0.0140(7) 0.0035(5) 0.0062(5) 0.0080(6)
C2 0.0207(9) 0.0223(9) 0.0246(9) 0.0136(8) 0.0080(8) 0.0096(8)
Cl2 0.0243(2) 0.0165(2) 0.0264(2) 0.00048(18) 0.00191(18) 0.01235(18)
C5 0.0071(7) 0.0152(8) 0.0106(7) 0.0018(6) -0.0006(6) 0.0037(6)
C4 0.0133(8) 0.0165(8) 0.0163(8) 0.0038(7) 0.0039(7) 0.0073(7)
N4 0.0091(6) 0.0136(7) 0.0140(7) 0.0008(5) 0.0034(5) 0.0058(5)
C3 0.0189(9) 0.0175(9) 0.0255(9) 0.0082(7) 0.0058(7) 0.0097(7)
N3 0.0125(7) 0.0134(7) 0.0128(7) 0.0027(5) 0.0006(5) 0.0059(6)
C6 0.0080(7) 0.0127(8) 0.0129(8) 0.0023(6) 0.0026(6) 0.0052(6)
C16 0.0160(8) 0.0146(8) 0.0162(8) 0.0005(7) 0.0012(7) 0.0065(7)
C7 0.0161(8) 0.0138(8) 0.0120(8) 0.0024(6) 0.0063(6) 0.0082(7)
C17 0.0193(9) 0.0276(10) 0.0288(10) 0.0020(8) 0.0048(8) 0.0112(8)
C9 0.0193(9) 0.0152(8) 0.0199(9) 0.0012(7) 0.0039(7) 0.0035(7)
C18 0.0303(10) 0.0235(10) 0.0183(9) 0.0009(8) 0.0014(8) 0.0136(8)
C8 0.0170(8) 0.0155(8) 0.0132(8) 0.0014(7) 0.0046(7) 0.0078(7)
C15 0.0234(11) 0.0367(12) 0.0611(15) 0.0065(11) 0.0119(10) 0.0196(10)
C12 0.0181(8) 0.0180(8) 0.0144(8) 0.0026(7) 0.0054(7) 0.0108(7)
C11 0.0273(10) 0.0198(9) 0.0182(9) 0.0061(7) 0.0049(7) 0.0156(8)
C10 0.0312(10) 0.0131(8) 0.0219(9) 0.0060(7) 0.0081(8) 0.0080(8)
C14 0.0211(9) 0.0302(10) 0.0238(10) 0.0079(8) -0.0003(8) 0.0089(8)
C13 0.0162(8) 0.0213(9) 0.0236(9) 0.0082(7) 0.0045(7) 0.0115(7)
C20 0.0138(8) 0.0158(8) 0.0211(9) 0.0047(7) -0.0004(7) 0.0021(7)
C19 0.0175(8) 0.0145(8) 0.0163(8) 0.0022(7) 0.0006(7) 0.0059(7)
C21 0.0117(8) 0.0218(9) 0.0230(9) 0.0111(7) 0.0043(7) 0.0076(7)
C22 0.0141(8) 0.0165(8) 0.0154(8) 0.0049(7) 0.0036(7) 0.0079(7)
C23 0.0122(8) 0.0134(8) 0.0115(8) 0.0046(6) 0.0017(6) 0.0056(6)
C24 0.0097(7) 0.0124(8) 0.0123(8) 0.0035(6) 0.0029(6) 0.0063(6)
C25 0.0093(7) 0.0140(8) 0.0128(8) -0.0011(6) 0.0026(6) 0.0049(6)
C33 0.0273(10) 0.0318(11) 0.0396(12) 0.0143(9) 0.0141(9) 0.0202(9)
C26 0.0134(8) 0.0158(8) 0.0157(8) 0.0016(7) 0.0060(7) 0.0080(7)
C32 0.0276(10) 0.0301(10) 0.0182(9) 0.0075(8) 0.0018(8) 0.0129(9)
C27 0.0181(9) 0.0171(9) 0.0232(9) 0.0053(7) 0.0096(7) 0.0066(7)
C34 0.0145(8) 0.0191(9) 0.0153(8) 0.0058(7) 0.0047(7) 0.0074(7)
C28 0.0110(8) 0.0197(9) 0.0253(9) 0.0015(7) 0.0067(7) 0.0031(7)
C36 0.0263(10) 0.0387(11) 0.0191(9) 0.0097(8) 0.0100(8) 0.0175(9)
C29 0.0109(8) 0.0252(9) 0.0177(8) 0.0010(7) 0.0024(7) 0.0084(7)
C35 0.0206(9) 0.0249(9) 0.0250(9) 0.0099(8) 0.0081(8) 0.0132(8)
C30 0.0140(8) 0.0184(8) 0.0132(8) 0.0007(7) 0.0044(6) 0.0085(7)
C31 0.0130(8) 0.0222(9) 0.0175(8) 0.0046(7) 0.0022(7) 0.0089(7)
C37T 0.0292(11) 0.0237(10) 0.0301(11) 0.0054(8) 0.0042(9) 0.0097(9)
C38T 0.0461(13) 0.0290(11) 0.0309(11) 0.0131(9) 0.0091(10) 0.0203(10)
C39T 0.0399(12) 0.0279(11) 0.0374(12) 0.0102(9) 0.0096(10) 0.0194(10)
C40T 0.0293(11) 0.0281(10) 0.0309(11) 0.0068(9) 0.0081(9) 0.0093(9)
C41T 0.0294(11) 0.0248(10) 0.0331(11) 0.0133(9) 0.0051(9) 0.0066(9)
C42T 0.0261(10) 0.0179(9) 0.0362(11) 0.0078(8) 0.0025(9) 0.0088(8)
C43T 0.0519(14) 0.0345(12) 0.0376(12) 0.0078(10) 0.0145(11) 0.0232(11)
C1T 0.038(3) 0.064(4) 0.054(4) 0.010(4) 0.011(3) -0.008(3)
C2T 0.055(4) 0.053(4) 0.053(4) 0.027(4) 0.010(4) -0.017(3)
C3T 0.029(3) 0.056(3) 0.082(4) 0.038(3) 0.022(3) 0.005(3)
C4T 0.027(3) 0.026(3) 0.063(5) 0.009(4) 0.027(4) 0.012(2)
C5T 0.021(2) 0.027(2) 0.048(3) 0.003(2) 0.015(2) 0.0013(18)
C6T 0.034(4) 0.022(3) 0.052(4) 0.006(4) 0.029(4) 0.005(2)
C7T 0.069(4) 0.030(3) 0.059(4) 0.007(3) 0.035(3) -0.007(3)

loop_
_atom_type_symbol
_atom_type_description
_atom_type_scat_dispersion_real
_atom_type_scat_dispersion_imag
_atom_type_scat_source
C C 0.0015 0.0009 'International Tables Vol C Tables 4.2.6.8 and 6.1.1.4'
H H 0.0000 0.0000 'International Tables Vol C Tables 4.2.6.8 and 6.1.1.4'
N N 0.0030 0.0019 'International Tables Vol C Tables 4.2.6.8 and 6.1.1.4'
Cl Cl 0.0998 0.0984 'International Tables Vol C Tables 4.2.6.8 and 6.1.1.4'
Ge Ge 0.3016 1.1903 'International Tables Vol C Tables 4.2.6.8 and 6.1.1.4'

loop_
_geom_angle_atom_site_label_1
_geom_angle_atom_site_label_2
_geom_angle_atom_site_label_3
_geom_angle
N2 Ge1 N1 80.65(6)
N2 Ge1 Cl1 101.44(5)
N1 Ge1 Cl1 90.43(5)
N1 C1 C2 121.31(16)
N1 C1 H1 119.3
C2 C1 H1 119.3
C1 N1 C5 121.21(14)
C1 N1 Ge1 123.65(11)
C5 N1 Ge1 115.13(11)
N4 Ge2 N3 80.80(6)
N4 Ge2 Cl2 103.53(5)
N3 Ge2 Cl2 88.37(5)
C7 N2 C6 119.33(13)
C7 N2 Ge1 112.44(10)
C6 N2 Ge1 119.23(10)
C1 C2 C3 118.27(16)
C1 C2 H2 120.9
C3 C2 H2 120.9
N1 C5 C4 119.74(15)
N1 C5 C6 115.42(14)
C4 C5 C6 124.81(14)
C3 C4 C5 119.26(15)
C3 C4 H4 120.4
C5 C4 H4 120.4
C25 N4 C24 117.69(12)
C25 N4 Ge2 115.69(10)
C24 N4 Ge2 119.45(10)
C4 C3 C2 120.16(16)
C4 C3 H3 119.9
C2 C3 H3 119.9
C23 N3 C19 121.23(14)
C23 N3 Ge2 115.27(11)
C19 N3 Ge2 123.48(11)
N2 C6 C5 107.45(12)
N2 C6 C24 114.43(12)
C5 C6 C24 114.80(13)
N2 C6 H6 112.2(11)
C5 C6 H6 105.5(11)
C24 C6 H6 102.1(11)
C8 C16 C17 111.25(14)
C8 C16 C18 110.94(14)
C17 C16 C18 110.50(15)
C8 C16 H16 108.0
C17 C16 H16 108.0
C18 C16 H16 108.0
C8 C7 C12 119.50(15)
C8 C7 N2 121.40(14)
C12 C7 N2 118.78(15)
C16 C17 H17A 109.5
C16 C17 H17B 109.5
H17A C17 H17B 109.5
C16 C17 H17C 109.5
H17A C17 H17C 109.5
H17B C17 H17C 109.5
C10 C9 C8 121.41(16)
C10 C9 H9 119.3
C8 C9 H9 119.3
C16 C18 H18A 109.5
C16 C18 H18B 109.5
H18A C18 H18B 109.5
C16 C18 H18C 109.5
H18A C18 H18C 109.5
H18B C18 H18C 109.5
C9 C8 C7 118.75(15)
C9 C8 C16 118.25(15)
C7 C8 C16 122.86(15)
C13 C15 H15A 109.5
C13 C15 H15B 109.5
H15A C15 H15B 109.5
C13 C15 H15C 109.5
H15A C15 H15C 109.5
H15B C15 H15C 109.5
C11 C12 C7 119.10(16)
C11 C12 C13 119.13(15)
C7 C12 C13 121.77(15)
C10 C11 C12 121.33(16)
C10 C11 H11 119.3
C12 C11 H11 119.3
C11 C10 C9 119.51(16)
C11 C10 H10 120.2
C9 C10 H10 120.2
C13 C14 H14A 109.5
C13 C14 H14B 109.5
H14A C14 H14B 109.5
C13 C14 H14C 109.5
H14A C14 H14C 109.5
H14B C14 H14C 109.5
C12 C13 C14 111.20(15)
C12 C13 C15 112.47(15)
C14 C13 C15 110.40(16)
C12 C13 H13 107.5
C14 C13 H13 107.5
C15 C13 H13 107.5
C19 C20 C21 118.45(16)
C19 C20 H20 120.8
C21 C20 H20 120.8
N3 C19 C20 121.20(16)
N3 C19 H19 119.4
C20 C19 H19 119.4
C22 C21 C20 119.88(16)
C22 C21 H21 120.1
C20 C21 H21 120.1
C21 C22 C23 119.38(16)
C21 C22 H22 120.3
C23 C22 H22 120.3
N3 C23 C22 119.80(15)
N3 C23 C24 115.15(14)
C22 C23 C24 125.04(14)
N4 C24 C23 107.72(13)
N4 C24 C6 114.28(12)
C23 C24 C6 115.06(13)
N4 C24 H24 111.3(11)
C23 C24 H24 106.9(11)
C6 C24 H24 101.2(11)
C26 C25 C30 119.92(15)
C26 C25 N4 120.95(14)
C30 C25 N4 119.03(14)
C31 C33 H33A 109.5
C31 C33 H33B 109.5
H33A C33 H33B 109.5
C31 C33 H33C 109.5
H33A C33 H33C 109.5
H33B C33 H33C 109.5
C27 C26 C25 118.74(15)
C27 C26 C34 118.20(15)
C25 C26 C34 122.96(15)
C31 C32 H32A 109.5
C31 C32 H32B 109.5
H32A C32 H32B 109.5
C31 C32 H32C 109.5
H32A C32 H32C 109.5
H32B C32 H32C 109.5
C28 C27 C26 121.46(16)
C28 C27 H27 119.3
C26 C27 H27 119.3
C26 C34 C35 111.93(14)
C26 C34 C36 110.84(14)
C35 C34 C36 109.96(14)
C26 C34 H34 108.0
C35 C34 H34 108.0
C36 C34 H34 108.0
C29 C28 C27 119.42(16)
C29 C28 H28 120.3
C27 C28 H28 120.3
C34 C36 H36A 109.5
C34 C36 H36B 109.5
H36A C36 H36B 109.5
C34 C36 H36C 109.5
H36A C36 H36C 109.5
H36B C36 H36C 109.5
C28 C29 C30 121.68(16)
C28 C29 H29 119.2
C30 C29 H29 119.2
C34 C35 H35A 109.5
C34 C35 H35B 109.5
H35A C35 H35B 109.5
C34 C35 H35C 109.5
H35A C35 H35C 109.5
H35B C35 H35C 109.5
C29 C30 C25 118.48(15)
C29 C30 C31 118.86(15)
C25 C30 C31 122.65(15)
C30 C31 C33 111.92(14)
C30 C31 C32 111.10(14)
C33 C31 C32 110.83(15)
C30 C31 H31 107.6
C33 C31 H31 107.6
C32 C31 H31 107.6
C42T C37T C38T 117.53(19)
C42T C37T C43T 121.61(18)
C38T C37T C43T 120.85(19)
C39T C38T C37T 121.42(19)
C39T C38T H38T 119.3
C37T C38T H38T 119.3
C38T C39T C40T 120.20(19)
C38T C39T H39T 119.9
C40T C39T H39T 119.9
C41T C40T C39T 118.97(19)
C41T C40T H40T 120.5
C39T C40T H40T 120.5
C42T C41T C40T 120.50(19)
C42T C41T H41T 119.8
C40T C41T H41T 119.8
C41T C42T C37T 121.38(18)
C41T C42T H42T 119.3
C37T C42T H42T 119.3
C37T C43T H43A 109.5
C37T C43T H43B 109.5
H43A C43T H43B 109.5
C37T C43T H43C 109.5
H43A C43T H43C 109.5
H43B C43T H43C 109.5
C5T C1T H1TA 109.5
C5T C1T H1TB 109.5
H1TA C1T H1TB 109.5
C5T C1T H1TC 109.5
H1TA C1T H1TC 109.5
H1TB C1T H1TC 109.5
C3T C2T C7T 119.2(7)
C3T C2T H2T 120.4
C7T C2T H2T 120.4
C2T C3T C4T 121.0(7)
C2T C3T H3T 119.5
C4T C3T H3T 119.5
C5T C4T C3T 120.0(6)
C5T C4T H4T 120.0
C3T C4T H4T 120.0
C6T C5T C4T 120.2(5)
C6T C5T C1T 121.5(6)
C4T C5T C1T 118.3(6)
C5T C6T C7T 119.8(7)
C5T C6T H6T 120.1
C7T C6T H6T 120.1
C6T C7T C2T 119.8(7)
C6T C7T H7T 120.1
C2T C7T H7T 120.1

loop_
_geom_bond_atom_site_label_1
_geom_bond_atom_site_label_2
_geom_bond_distance
Ge1 N2 1.8987(14)
Ge1 N1 2.0405(14)
Ge1 Cl1 2.3604(11)
C1 N1 1.346(2)
C1 C2 1.376(2)
C1 H1 0.9500
N1 C5 1.348(2)
Ge2 N4 1.8856(14)
Ge2 N3 2.0421(14)
Ge2 Cl2 2.3827(7)
N2 C7 1.442(2)
N2 C6 1.4607(19)
C2 C3 1.389(3)
C2 H2 0.9500
C5 C4 1.390(2)
C5 C6 1.512(2)
C4 C3 1.382(2)
C4 H4 0.9500
N4 C25 1.443(2)
N4 C24 1.4667(19)
C3 H3 0.9500
N3 C23 1.346(2)
N3 C19 1.347(2)
C6 C24 1.580(2)
C6 H6 0.961(15)
C16 C8 1.522(2)
C16 C17 1.526(2)
C16 C18 1.532(2)
C16 H16 1.0000
C7 C8 1.414(2)
C7 C12 1.415(2)
C17 H17A 0.9800
C17 H17B 0.9800
C17 H17C 0.9800
C9 C10 1.387(3)
C9 C8 1.394(2)
C9 H9 0.9500
C18 H18A 0.9800
C18 H18B 0.9800
C18 H18C 0.9800
C15 C13 1.530(2)
C15 H15A 0.9800
C15 H15B 0.9800
C15 H15C 0.9800
C12 C11 1.395(2)
C12 C13 1.519(2)
C11 C10 1.377(3)
C11 H11 0.9500
C10 H10 0.9500
C14 C13 1.529(3)
C14 H14A 0.9800
C14 H14B 0.9800
C14 H14C 0.9800
C13 H13 1.0000
C20 C19 1.377(2)
C20 C21 1.389(3)
C20 H20 0.9500
C19 H19 0.9500
C21 C22 1.385(2)
C21 H21 0.9500
C22 C23 1.389(2)
C22 H22 0.9500
C23 C24 1.510(2)
C24 H24 0.957(15)
C25 C26 1.416(2)
C25 C30 1.417(2)
C33 C31 1.532(2)
C33 H33A 0.9800
C33 H33B 0.9800
C33 H33C 0.9800
C26 C27 1.393(2)
C26 C34 1.521(2)
C32 C31 1.536(2)
C32 H32A 0.9800
C32 H32B 0.9800
C32 H32C 0.9800
C27 C28 1.386(2)
C27 H27 0.9500
C34 C35 1.532(2)
C34 C36 1.537(2)
C34 H34 1.0000
C28 C29 1.379(3)
C28 H28 0.9500
C36 H36A 0.9800
C36 H36B 0.9800
C36 H36C 0.9800
C29 C30 1.398(2)
C29 H29 0.9500
C35 H35A 0.9800
C35 H35B 0.9800
C35 H35C 0.9800
C30 C31 1.517(2)
C31 H31 1.0000
C37T C42T 1.390(3)
C37T C38T 1.393(3)
C37T C43T 1.506(3)
C38T C39T 1.381(3)
C38T H38T 0.9500
C39T C40T 1.389(3)
C39T H39T 0.9500
C40T C41T 1.382(3)
C40T H40T 0.9500
C41T C42T 1.380(3)
C41T H41T 0.9500
C42T H42T 0.9500
C43T H43A 0.9800
C43T H43B 0.9800
C43T H43C 0.9800
C1T C5T 1.491(7)
C1T H1TA 0.9800
C1T H1TB 0.9800
C1T H1TC 0.9800
C2T C3T 1.356(8)
C2T C7T 1.404(9)
C2T H2T 0.9500
C3T C4T 1.384(8)
C3T H3T 0.9500
C4T C5T 1.374(8)
C4T H4T 0.9500
C5T C6T 1.373(7)
C6T C7T 1.390(8)
C6T H6T 0.9500
C7T H7T 0.9500

loop_
_geom_torsion_atom_site_label_1
_geom_torsion_atom_site_label_2
_geom_torsion_atom_site_label_3
_geom_torsion_atom_site_label_4
_geom_torsion
C2 C1 N1 C5 -0.2(2)
C2 C1 N1 Ge1 179.04(13)
N1 Ge1 N2 C7 -158.65(11)
Cl1 Ge1 N2 C7 112.81(10)
N1 Ge1 N2 C6 -11.67(11)
Cl1 Ge1 N2 C6 -100.21(11)
N1 C1 C2 C3 -1.5(3)
C1 N1 C5 C4 2.2(2)
Ge1 N1 C5 C4 -177.12(11)
C1 N1 C5 C6 -176.02(14)
Ge1 N1 C5 C6 4.64(17)
N1 C5 C4 C3 -2.4(2)
C6 C5 C4 C3 175.66(15)
N3 Ge2 N4 C25 -159.36(12)
Cl2 Ge2 N4 C25 114.57(11)
N3 Ge2 N4 C24 -9.62(11)
Cl2 Ge2 N4 C24 -95.69(11)
C5 C4 C3 C2 0.7(2)
C1 C2 C3 C4 1.3(3)
C7 N2 C6 C5 161.12(13)
Ge1 N2 C6 C5 16.41(16)
C7 N2 C6 C24 -70.14(18)
Ge1 N2 C6 C24 145.15(11)
N1 C5 C6 N2 -12.71(18)
C4 C5 C6 N2 169.15(14)
N1 C5 C6 C24 -141.24(14)
C4 C5 C6 C24 40.6(2)
C6 N2 C7 C8 -63.6(2)
Ge1 N2 C7 C8 83.30(16)
C6 N2 C7 C12 122.84(16)
Ge1 N2 C7 C12 -90.21(15)
C10 C9 C8 C7 4.9(3)
C10 C9 C8 C16 -170.99(16)
C12 C7 C8 C9 -7.6(2)
N2 C7 C8 C9 178.97(14)
C12 C7 C8 C16 168.13(15)
N2 C7 C8 C16 -5.3(2)
C17 C16 C8 C9 -64.2(2)
C18 C16 C8 C9 59.3(2)
C17 C16 C8 C7 120.13(17)
C18 C16 C8 C7 -116.42(18)
C8 C7 C12 C11 5.1(2)
N2 C7 C12 C11 178.77(14)
C8 C7 C12 C13 -175.20(15)
N2 C7 C12 C13 -1.6(2)
C7 C12 C11 C10 0.1(3)
C13 C12 C11 C10 -179.55(16)
C12 C11 C10 C9 -2.9(3)
C8 C9 C10 C11 0.3(3)
C11 C12 C13 C14 72.6(2)
C7 C12 C13 C14 -107.11(18)
C11 C12 C13 C15 -51.8(2)
C7 C12 C13 C15 128.48(18)
C23 N3 C19 C20 -0.2(2)
Ge2 N3 C19 C20 178.20(12)
C21 C20 C19 N3 -1.8(3)
C19 C20 C21 C22 1.6(2)
C20 C21 C22 C23 0.4(2)
C19 N3 C23 C22 2.2(2)
Ge2 N3 C23 C22 -176.26(11)
C19 N3 C23 C24 -176.38(14)
Ge2 N3 C23 C24 5.14(17)
C21 C22 C23 N3 -2.3(2)
C21 C22 C23 C24 176.15(15)
C25 N4 C24 C23 163.36(13)
Ge2 N4 C24 C23 14.22(16)
C25 N4 C24 C6 -67.44(18)
Ge2 N4 C24 C6 143.41(11)
N3 C23 C24 N4 -11.69(18)
C22 C23 C24 N4 169.79(14)
N3 C23 C24 C6 -140.44(14)
C22 C23 C24 C6 41.0(2)
N2 C6 C24 N4 153.66(13)
C5 C6 C24 N4 -81.40(16)
N2 C6 C24 C23 -80.92(17)
C5 C6 C24 C23 44.02(18)
C24 N4 C25 C26 -64.39(19)
Ge2 N4 C25 C26 85.90(16)
C24 N4 C25 C30 119.28(16)
Ge2 N4 C25 C30 -90.42(15)
C30 C25 C26 C27 -6.2(2)
N4 C25 C26 C27 177.51(14)
C30 C25 C26 C34 170.16(14)
N4 C25 C26 C34 -6.1(2)
C25 C26 C27 C28 3.7(2)
C34 C26 C27 C28 -172.81(15)
C27 C26 C34 C35 -64.28(19)
C25 C26 C34 C35 119.35(17)
C27 C26 C34 C36 58.9(2)
C25 C26 C34 C36 -117.49(17)
C26 C27 C28 C29 1.0(3)
C27 C28 C29 C30 -3.4(3)
C28 C29 C30 C25 0.8(2)
C28 C29 C30 C31 -178.70(15)
C26 C25 C30 C29 4.0(2)
N4 C25 C30 C29 -179.65(14)
C26 C25 C30 C31 -176.50(14)
N4 C25 C30 C31 -0.1(2)
C29 C30 C31 C33 -56.4(2)
C25 C30 C31 C33 124.09(17)
C29 C30 C31 C32 68.1(2)
C25 C30 C31 C32 -111.43(18)
C42T C37T C38T C39T -0.6(3)
C43T C37T C38T C39T -179.8(2)
C37T C38T C39T C40T 0.5(3)
C38T C39T C40T C41T 0.2(3)
C39T C40T C41T C42T -0.7(3)
C40T C41T C42T C37T 0.5(3)
C38T C37T C42T C41T 0.1(3)
C43T C37T C42T C41T 179.3(2)
C7T C2T C3T C4T -1.0(11)
C2T C3T C4T C5T 0.6(12)
C3T C4T C5T C6T -0.1(14)
C3T C4T C5T C1T -178.8(7)
C4T C5T C6T C7T 0.0(14)
C1T C5T C6T C7T 178.7(7)
C5T C6T C7T C2T -0.5(12)
C3T C2T C7T C6T 0.9(11)
